data_7125493
loop_
_publ_author_name
'Braga, D.'
'Cojazzi, G.'
'Emiliani, D.'
'Maini, L.'
'Grepioni, F.'

_publ_section_title
;
 Reversible trapping of acid and base vapours into an amphoteric
 crystalline material.
;
_journal_issue 21
_journal_name_full 'Chemical communications (Cambridge, England)'
_journal_page_first 2272
_journal_page_last 2273
_journal_paper_doi 10.1039/b106984e
_journal_year 2001
_chemical_formula_sum 'C12 H18 Co N O7'
_chemical_formula_weight 347.20
_space_group_IT_number 2
_space_group_name_Hall '-P 1'
_space_group_name_H-M_alt 'P -1'
_symmetry_cell_setting triclinic
_symmetry_space_group_name_H-M 'P -1'
_atom_sites_solution_hydrogens geom
_atom_sites_solution_primary direct
_atom_sites_solution_secondary difmap
_audit_creation_method SHELXL-97
_cell_angle_alpha 68.79(4)
_cell_angle_beta 89.06(5)
_cell_angle_gamma 69.72(7)
_cell_formula_units_Z 1
_cell_length_a 6.442(6)
_cell_length_b 7.007(4)
_cell_length_c 9.120(4)
_cell_measurement_temperature 223(2)
_cell_volume 357.2(5)
_computing_structure_refinement 'SHELXL-97 (Sheldrick, 1997)'
_computing_structure_solution 'SHELXS-97 (Sheldrick, 1990)'
_diffrn_ambient_temperature 223(2)
_diffrn_measured_fraction_theta_full 0.998
_diffrn_measured_fraction_theta_max 0.998
_diffrn_radiation_monochromator graphite
_diffrn_radiation_source 'fine-focus sealed tube'
_diffrn_radiation_type MoK\a
_diffrn_radiation_wavelength 0.71073
_diffrn_reflns_av_R_equivalents 0.0259
_diffrn_reflns_av_sigmaI/netI 0.0402
_diffrn_reflns_limit_h_max 7
_diffrn_reflns_limit_h_min -7
_diffrn_reflns_limit_k_max 8
_diffrn_reflns_limit_k_min -7
_diffrn_reflns_limit_l_max 10
_diffrn_reflns_limit_l_min 0
_diffrn_reflns_number 1338
_diffrn_reflns_theta_full 24.98
_diffrn_reflns_theta_max 24.98
_diffrn_reflns_theta_min 3.30
_exptl_absorpt_coefficient_mu 1.234
_exptl_absorpt_correction_T_max 0.8413
_exptl_absorpt_correction_T_min 0.7874
_exptl_absorpt_correction_type psi-scan
_exptl_crystal_density_diffrn 1.614
_exptl_crystal_density_method 'not measured'
_exptl_crystal_F_000 180
_refine_diff_density_max 0.586
_refine_diff_density_min -0.403
_refine_diff_density_rms 0.089
_refine_ls_extinction_method none
_refine_ls_goodness_of_fit_ref 1.111
_refine_ls_hydrogen_treatment mixed
_refine_ls_matrix_type full
_refine_ls_number_parameters 88
_refine_ls_number_reflns 1252
_refine_ls_number_restraints 0
_refine_ls_restrained_S_all 1.111
_refine_ls_R_factor_all 0.0572
_refine_ls_R_factor_gt 0.0381
_refine_ls_shift/su_max 0.000
_refine_ls_shift/su_mean 0.000
_refine_ls_structure_factor_coef Fsqd
_refine_ls_weighting_details 'calc w=1/[\s^2^(Fo^2^)+(0.0508P)^2^+0.2098P] where P=(Fo^2^+2Fc^2^)/3'
_refine_ls_weighting_scheme calc
_refine_ls_wR_factor_gt 0.0990
_refine_ls_wR_factor_ref 0.1050
_reflns_number_gt 1038
_reflns_number_total 1252
_reflns_threshold_expression >2sigma(I)
_cod_data_source_file b106984e.txt
_cod_data_source_block '[(C4H5COO)2Co][NH4].3H2O'
_cod_depositor_comments
;
The following automatic conversions were performed:

data item '_symmetry_cell_setting' value 'Triclinic' was changed to
'triclinic' in accordance with the
/home/saulius/struct/COD-crude-data/automatic-downloads/DataCite-retrospective/RSC/depositions/lib/dictionaries/cif_core.dic
dictionary named 'cif_core.dic' version 2.4.2 last updated on
2011-04-26.

Automatic conversion script
Id: cif_fix_values 6909 2019-04-08 15:41:33Z antanas 
;
_cod_original_cell_volume 357.2(4)
_cod_original_sg_symbol_H-M P-1
_cod_database_code 7125493

loop_
_symmetry_equiv_pos_as_xyz
'x, y, z'
'-x, -y, -z'

loop_
_atom_site_label
_atom_site_type_symbol
_atom_site_fract_x
_atom_site_fract_y
_atom_site_fract_z
_atom_site_U_iso_or_equiv
_atom_site_adp_type
_atom_site_occupancy
_atom_site_symmetry_multiplicity
_atom_site_calc_flag
_atom_site_refinement_flags
Co1 Co 0.5000 0.5000 0.5000 0.0242(3) Uani 1 2 d S
C1 C 0.4292(3) 0.2684(4) 0.4504(2) 0.0243(7) Uani 1 1 d G
C2 C 0.6633(3) 0.2163(4) 0.4662(3) 0.0325(9) Uani 1 1 d G
H2 H 0.7559 0.2001 0.3888 0.039 Uiso 1 1 calc R
C3 C 0.7311(3) 0.1935(4) 0.6209(3) 0.0374(10) Uani 1 1 d G
H3 H 0.8760 0.1596 0.6626 0.045 Uiso 1 1 calc R
C4 C 0.5389(4) 0.2314(4) 0.7008(2) 0.0375(10) Uani 1 1 d G
H4 H 0.5358 0.2268 0.8040 0.045 Uiso 1 1 calc R
C5 C 0.3523(3) 0.2777(4) 0.5954(3) 0.0294(8) Uani 1 1 d G
H5 H 0.2055 0.3087 0.6174 0.035 Uiso 1 1 calc R
C6 C 0.2813(6) 0.3225(6) 0.3033(4) 0.0284(8) Uani 1 1 d .
O1 O 0.0780(4) 0.3824(5) 0.3103(3) 0.0380(7) Uani 1 1 d .
O2 O 0.3767(5) 0.3024(5) 0.1857(3) 0.0429(7) Uani 1 1 d .
O3 O -0.2210(5) 0.1059(5) 0.1054(4) 0.0534(8) Uani 1 1 d .
N1 N 0.1136(5) 0.2636(5) -0.0289(4) 0.0421(8) Uani 0.50 1 d P
O4 O 0.1136(5) 0.2636(5) -0.0289(4) 0.0421(8) Uani 0.50 1 d P

loop_
_atom_site_aniso_label
_atom_site_aniso_U_11
_atom_site_aniso_U_22
_atom_site_aniso_U_33
_atom_site_aniso_U_23
_atom_site_aniso_U_13
_atom_site_aniso_U_12
Co1 0.0239(4) 0.0199(4) 0.0262(4) -0.0048(3) -0.0010(3) -0.0092(3)
C1 0.0235(18) 0.0188(16) 0.0292(19) -0.0076(14) 0.0012(15) -0.0075(14)
C2 0.0243(19) 0.0226(17) 0.047(2) -0.0122(16) 0.0028(17) -0.0049(15)
C3 0.031(2) 0.0223(18) 0.048(2) -0.0022(17) -0.0147(18) -0.0066(16)
C4 0.053(3) 0.0282(19) 0.026(2) 0.0015(16) -0.0072(18) -0.0195(18)
C5 0.034(2) 0.0289(18) 0.030(2) -0.0079(15) 0.0061(16) -0.0197(16)
C6 0.028(2) 0.0260(17) 0.032(2) -0.0148(15) 0.0024(16) -0.0067(15)
O1 0.0229(14) 0.0501(16) 0.0403(16) -0.0218(13) 0.0012(12) -0.0076(12)
O2 0.0368(16) 0.0553(18) 0.0342(16) -0.0242(14) 0.0082(13) -0.0067(14)
O3 0.0439(18) 0.0495(18) 0.071(2) -0.0278(17) 0.0248(16) -0.0181(15)
N1 0.0374(18) 0.0481(18) 0.0382(18) -0.0147(15) 0.0015(14) -0.0143(15)
O4 0.0374(18) 0.0481(18) 0.0382(18) -0.0147(15) 0.0015(14) -0.0143(15)

loop_
_atom_type_symbol
_atom_type_description
_atom_type_scat_dispersion_real
_atom_type_scat_dispersion_imag
_atom_type_scat_source
C C 0.0033 0.0016 'International Tables Vol C Tables 4.2.6.8 and 6.1.1.4'
H H 0.0000 0.0000 'International Tables Vol C Tables 4.2.6.8 and 6.1.1.4'
O O 0.0106 0.0060 'International Tables Vol C Tables 4.2.6.8 and 6.1.1.4'
N N 0.0061 0.0033 'International Tables Vol C Tables 4.2.6.8 and 6.1.1.4'
Co Co 0.3494 0.9721 'International Tables Vol C Tables 4.2.6.8 and 6.1.1.4'

loop_
_geom_angle_atom_site_label_1
_geom_angle_atom_site_label_2
_geom_angle_atom_site_label_3
_geom_angle
_geom_angle_site_symmetry_1
_geom_angle_site_symmetry_3
C1 Co1 C1 180.0 2_666 .
C1 Co1 C5 139.0 2_666 .
C1 Co1 C5 41.0 . .
C1 Co1 C5 41.0(2) 2_666 2_666
C1 Co1 C5 139.0(2) . 2_666
C5 Co1 C5 180.0(3) . 2_666
C1 Co1 C2 41.0(2) 2_666 2_666
C1 Co1 C2 139.0(2) . 2_666
C5 Co1 C2 111.1(2) . 2_666
C5 Co1 C2 68.9 2_666 2_666
C1 Co1 C2 139.0 2_666 .
C1 Co1 C2 41.0 . .
C5 Co1 C2 68.9 . .
C5 Co1 C2 111.1(2) 2_666 .
C2 Co1 C2 180.0(3) 2_666 .
C1 Co1 C4 111.1 2_666 .
C1 Co1 C4 68.9 . .
C5 Co1 C4 40.9 . .
C5 Co1 C4 139.1(2) 2_666 .
C2 Co1 C4 111.3(2) 2_666 .
C2 Co1 C4 68.71(8) . .
C1 Co1 C4 68.9(2) 2_666 2_666
C1 Co1 C4 111.1(2) . 2_666
C5 Co1 C4 139.1(2) . 2_666
C5 Co1 C4 40.9 2_666 2_666
C2 Co1 C4 68.71(7) 2_666 2_666
C2 Co1 C4 111.3(2) . 2_666
C4 Co1 C4 180.0(2) . 2_666
C1 Co1 C3 111.19(8) 2_666 .
C1 Co1 C3 68.81(8) . .
C5 Co1 C3 68.76(8) . .
C5 Co1 C3 111.2(2) 2_666 .
C2 Co1 C3 139.2(2) 2_666 .
C2 Co1 C3 40.8 . .
C4 Co1 C3 40.7 . .
C4 Co1 C3 139.3(2) 2_666 .
C1 Co1 C3 68.8(2) 2_666 2_666
C1 Co1 C3 111.2(2) . 2_666
C5 Co1 C3 111.2(2) . 2_666
C5 Co1 C3 68.76(8) 2_666 2_666
C2 Co1 C3 40.8 2_666 2_666
C2 Co1 C3 139.2(2) . 2_666
C4 Co1 C3 139.3(2) . 2_666
C4 Co1 C3 40.7 2_666 2_666
C3 Co1 C3 180.0(3) . 2_666
C2 C1 C5 108.0 . .
C2 C1 C6 127.0(2) . .
C5 C1 C6 124.9(2) . .
C2 C1 Co1 69.87(11) . .
C5 C1 Co1 69.57(10) . .
C6 C1 Co1 122.60(19) . .
C1 C2 C3 108.0 . .
C1 C2 Co1 69.17(11) . .
C3 C2 Co1 69.92(11) . .
C2 C3 C4 108.0 . .
C2 C3 Co1 69.30(10) . .
C4 C3 Co1 69.47(11) . .
C5 C4 C3 108.0 . .
C5 C4 Co1 69.14(11) . .
C3 C4 Co1 69.79(12) . .
C4 C5 C1 108.0 . .
C4 C5 Co1 69.96(11) . .
C1 C5 Co1 69.39(10) . .
O1 C6 O2 126.4(3) . .
O1 C6 C1 116.9(3) . .
O2 C6 C1 116.7(3) . .

loop_
_geom_bond_atom_site_label_1
_geom_bond_atom_site_label_2
_geom_bond_distance
_geom_bond_site_symmetry_2
Co1 C1 2.024(2) 2_666
Co1 C1 2.024(2) .
Co1 C5 2.027(3) .
Co1 C5 2.027(3) 2_666
Co1 C2 2.034(3) 2_666
Co1 C2 2.034(3) .
Co1 C4 2.038(3) .
Co1 C4 2.038(3) 2_666
Co1 C3 2.042(3) .
Co1 C3 2.042(3) 2_666
C1 C2 1.4200 .
C1 C5 1.4200 .
C1 C6 1.508(4) .
C2 C3 1.4200 .
C3 C4 1.4200 .
C4 C5 1.4200 .
C6 O1 1.237(5) .
C6 O2 1.256(5) .
